data_1547536
loop_
_publ_author_name
'Chang, Xiao-Yong'
'Xu, Guang-Tao'
'Cao, Bei'
'Wang, Juan-Yu'
'Huang, Jie-Sheng'
'Che, Chi-Ming'

_publ_section_title
;
 Assembly of strongly phosphorescent hetero-bimetallic and -trimetallic
 [2]catenane structures based on a coinage metal alkynyl system
;
_journal_name_full 'Chem. Sci.'
_journal_paper_doi 10.1039/C7SC03529B
_journal_year 2017
_chemical_formula_moiety 'C192 H252 Au6 Cu6'
_chemical_formula_sum 'C192 H252 Au6 Cu6'
_chemical_formula_weight 4122.96
_chemical_name_systematic 3
_space_group_crystal_system orthorhombic
_space_group_IT_number 70
_space_group_name_Hall '-F 2uv 2vw'
_space_group_name_H-M_alt 'F d d d'
_symmetry_space_group_name_Hall '-F 2uv 2vw'
_symmetry_space_group_name_H-M 'F d d d :2'
_atom_sites_solution_hydrogens geom
_audit_creation_date 2016-08-23
_audit_creation_method
;
Olex2 1.2-alpha
(compiled 2016.02.24 svn.r3266 for OlexSys, GUI svn.r5155)
;
_audit_update_record
;
2016-08-25 deposited with the CCDC.
2017-09-18 downloaded from the CCDC.
;
_cell_angle_alpha 90
_cell_angle_beta 90
_cell_angle_gamma 90
_cell_formula_units_Z 8
_cell_length_a 24.7200(11)
_cell_length_b 30.9053(14)
_cell_length_c 52.473(2)
_cell_measurement_reflns_used 9789
_cell_measurement_temperature 220
_cell_measurement_theta_max 24.87
_cell_measurement_theta_min 2.44
_cell_volume 40088(3)
_computing_molecular_graphics 'Olex2 (Dolomanov et al., 2009)'
_computing_publication_material 'Olex2 (Dolomanov et al., 2009)'
_computing_structure_refinement 'XL (Sheldrick, 2008)'
_diffrn_ambient_temperature 220.02
_diffrn_measured_fraction_theta_full 0.994
_diffrn_measured_fraction_theta_max 0.994
_diffrn_measurement_device_type 'Bruker APEX-II CCD'
_diffrn_measurement_method '\f and \w scans'
_diffrn_radiation_type MoK\a
_diffrn_radiation_wavelength 0.71073
_diffrn_reflns_av_R_equivalents 0.0631
_diffrn_reflns_av_unetI/netI 0.0227
_diffrn_reflns_Laue_measured_fraction_full 0.994
_diffrn_reflns_Laue_measured_fraction_max 0.994
_diffrn_reflns_limit_h_max 29
_diffrn_reflns_limit_h_min -29
_diffrn_reflns_limit_k_max 36
_diffrn_reflns_limit_k_min -36
_diffrn_reflns_limit_l_max 62
_diffrn_reflns_limit_l_min -62
_diffrn_reflns_number 244098
_diffrn_reflns_point_group_measured_fraction_full 0.994
_diffrn_reflns_point_group_measured_fraction_max 0.994
_diffrn_reflns_theta_full 25.140
_diffrn_reflns_theta_max 25.140
_diffrn_reflns_theta_min 2.110
_diffrn_standards_number 0
_exptl_absorpt_coefficient_mu 5.038
_exptl_absorpt_correction_T_max 0.2046
_exptl_absorpt_correction_T_min 0.0957
_exptl_absorpt_correction_type none
_exptl_absorpt_process_details
;
SADABS-2012/1 (Bruker,2012) was used for absorption correction.
wR2(int) was 0.1177 before and 0.0650 after correction.
The Ratio of minimum to maximum transmission is 0.4677.
The \l/2 correction factor is 0.0015.
;
_exptl_crystal_colour yellow
_exptl_crystal_colour_primary yellow
_exptl_crystal_density_diffrn 1.366
_exptl_crystal_description Block
_exptl_crystal_F_000 16416
_exptl_crystal_preparation ', Luminescent'
_exptl_crystal_recrystallization_method 'Re-crystallisation from solvent: dichloromethane/acetonitrile'
_exptl_crystal_size_max 0.4
_exptl_crystal_size_mid 0.3
_exptl_crystal_size_min 0.25
_refine_diff_density_max 2.093
_refine_diff_density_min -1.181
_refine_diff_density_rms 0.146
_refine_ls_extinction_method none
_refine_ls_goodness_of_fit_ref 1.054
_refine_ls_hydrogen_treatment constr
_refine_ls_matrix_type full
_refine_ls_number_parameters 795
_refine_ls_number_reflns 8933
_refine_ls_number_restraints 1323
_refine_ls_restrained_S_all 1.009
_refine_ls_R_factor_all 0.1086
_refine_ls_R_factor_gt 0.0663
_refine_ls_shift/su_max 0.001
_refine_ls_shift/su_mean 0.000
_refine_ls_structure_factor_coef Fsqd
_refine_ls_weighting_details 'w=1/[\s^2^(Fo^2^)+(0.1095P)^2^+1012.9807P] where P=(Fo^2^+2Fc^2^)/3'
_refine_ls_weighting_scheme calc
_refine_ls_wR_factor_gt 0.1793
_refine_ls_wR_factor_ref 0.2274
_reflns_Friedel_coverage 0.000
_reflns_number_gt 5701
_reflns_number_total 8933
_reflns_threshold_expression 'I > 2\s(I)'
_cod_data_source_file c7sc03529b2.cif
_cod_data_source_block mo_chem0005_0m
_cod_database_code 1547536
_shelx_space_group_comment
;
The symmetry employed for this shelxl refinement is uniquely defined
by the following loop, which should always be used as a source of
symmetry information in preference to the above space-group names.
They are only intended as comments.
;
_olex2_refinement_description
;
1. Fixed Uiso
 At 1.2 times of:
  All C(H) groups
 At 1.5 times of:
  All C(H,H,H) groups
2. Shared sites
{C33, C41}
{C71, C17}
{C18, C72}
3. Restrained distances
 C51-C37 = C53-C51 = C52-C51 = C54-C51 = C58-C55 = C56-C55 = C57-C55 = C55-C47
 1.53 with sigma of 0.02
 C45-C65 = C66-C65 = C67-C65 = C65-C68
 1.53 with sigma of 0.02
 C9-C10A = C9-C12 = C9-C12A = C9-C11 = C9-C11A = C9-C10
 1.53 with sigma of 0.02
 C5-C13 = C5-C13A = C14-C13 = C16-C13 = C15-C13 = C15A-C13A = C14A-C13A = C16A-
 C13A
 1.53 with sigma of 0.02
 C27-C25 = C28-C25 = C26-C25 = C27A-C25A = C28A-C25A = C26A-C25A
 1.53 with sigma of 0.02
 C77-C25A = C25-C23
 1.53 with sigma of 0.02
 C29-C21 = C75-C29A = C30-C29 = C30A-C29A = C31-C29 = C31A-C29A = C32A-C29A =
 C32-C29
 1.53 with sigma of 0.02
 C61-C39 = C61-C62 = C61-C63
 1.53 with sigma of 0.02
 C64-C61
 1.53 with sigma of 0.02
 C28-C23 = C27-C23 = C26-C23
 2.52 with sigma of 0.04
 C27A-C77 = C26A-C77 = C28A-C77
 2.52 with sigma of 0.04
 C21-C30 = C21-C31 = C21-C32 = C30-C31 = C31-C32 = C32-C30
 2.52 with sigma of 0.04
 C75-C30A = C75-C31A = C75-C32A = C30A-C31A = C31A-C32A = C32A-C30A
 2.52 with sigma of 0.04
 C26-C27 = C27-C28 = C28-C26 = C26A-C27A = C27A-C28A = C28A-C26A
 2.52 with sigma of 0.04
 C54-C52 = C58-C57
 2.52 with sigma of 0.04
 C54-C53 = C56-C57
 2.52 with sigma of 0.04
 C52-C53 = C58-C56
 2.52 with sigma of 0.04
 C58-C47 = C54-C37
 2.52 with sigma of 0.04
 C57-C47 = C52-C37
 2.52 with sigma of 0.04
 C53-C37 = C56-C47
 2.52 with sigma of 0.04
 C63-C39
 2.52 with sigma of 0.04
 C66-C45
 2.52 with sigma of 0.04
 C67-C45
 2.52 with sigma of 0.04
 C68-C45
 2.52 with sigma of 0.04
 C66-C67
 2.52 with sigma of 0.04
 C66-C68
 2.52 with sigma of 0.04
 C67-C68
 2.52 with sigma of 0.04
 C10A-C7
 2.52 with sigma of 0.04
 C12-C7
 2.52 with sigma of 0.04
 C12A-C7
 2.52 with sigma of 0.04
 C11-C7
 2.52 with sigma of 0.04
 C11A-C7
 2.52 with sigma of 0.04
 C10-C7
 2.52 with sigma of 0.04
 C14-C16 = C16A-C14A
 2.52 with sigma of 0.04
 C16-C15 = C14A-C15A
 2.52 with sigma of 0.04
 C15-C14 = C15A-C16A
 2.52 with sigma of 0.04
 C16A-C5
 2.52 with sigma of 0.04
 C15A-C5
 2.52 with sigma of 0.04
 C14A-C5
 2.52 with sigma of 0.04
 C14-C5
 2.52 with sigma of 0.04
 C16-C5
 2.52 with sigma of 0.04
 C15-C5
 2.52 with sigma of 0.04
 C65-C46
 2.52 with sigma of 0.04
 C65-C44
 2.52 with sigma of 0.04
 C63-C62
 2.52 with sigma of 0.04
 C62-C39
 2.52 with sigma of 0.04
 C64-C63
 2.52 with sigma of 0.04
 C64-C62
 2.52 with sigma of 0.04
 C64-C39
 2.52 with sigma of 0.04
4. Restrained planarity
 C34, C35, C36, C37, C38, C39, C40
 with sigma of 0.1
 C42, C43, C44, C45, C46, C65
 with sigma of 0.1
 C19, C20, C21, C22, C23, C24
 with sigma of 0.1
 C73, C74, C75, C76, C77, C78
 with sigma of 0.1
5. Uiso/Uaniso restraints and constraints
All non-hydrogen atoms have similar U: within 2A with sigma of 0.01 and sigma
for terminal atoms of 0.02
Uanis(C33) = Uanis(C41)
Uanis(C34) = Uanis(C42)
Uanis(C33) = Uanis(C41)
Uanis(C14) = Uanis(C14A)
Uanis(C13) = Uanis(C13A)
Uanis(C71) = Uanis(C17)
Uanis(C18) = Uanis(C72)
6. Same fragment restrains
{C17, C18, C19, C20, C21, C22, C23, C24} sigma for 1-2: 0.02, 1-3: 0.04
{C33, C34, C35, C36, C37, C38, C39, C40} sigma for 1-2: 0.02, 1-3: 0.04
{C71, C72, C73, C74, C75, C76, C77, C78} sigma for 1-2: 0.02, 1-3: 0.04
as
{C1, C2, C3, C4, C5, C6, C7, C8}
7. Others
 Sof(C41)=Sof(C42)=Sof(C43)=Sof(C48)=Sof(H48)=Sof(C47)=Sof(C46)=Sof(H46)=
 Sof(C45)=Sof(C44)=Sof(H44)=Sof(C55)=Sof(C56)=Sof(H56A)=Sof(H56B)=Sof(H56C)=
 Sof(C57)=Sof(H57A)=Sof(H57B)=Sof(H57C)=Sof(C58)=Sof(H58A)=Sof(H58B)=Sof(H58C)=
 Sof(C68)=Sof(H68A)=Sof(H68B)=Sof(H68C)=Sof(C65)=Sof(C66)=Sof(H66A)=Sof(H66B)=
 Sof(H66C)=Sof(C67)=Sof(H67A)=Sof(H67B)=Sof(H67C)=1-FVAR(1)
 Sof(C33)=Sof(C34)=Sof(C35)=Sof(C36)=Sof(H36)=Sof(C37)=Sof(C38)=Sof(H38)=
 Sof(C39)=Sof(C40)=Sof(H40)=Sof(C51)=Sof(C52)=Sof(H52A)=Sof(H52B)=Sof(H52C)=
 Sof(C53)=Sof(H53A)=Sof(H53B)=Sof(H53C)=Sof(C54)=Sof(H54A)=Sof(H54B)=Sof(H54C)=
 Sof(C63)=Sof(H63A)=Sof(H63B)=Sof(H63C)=Sof(C62)=Sof(H62A)=Sof(H62B)=Sof(H62C)=
 Sof(C61)=Sof(C64)=Sof(H64A)=Sof(H64B)=Sof(H64C)=FVAR(1)
 Sof(C12A)=Sof(H12D)=Sof(H12E)=Sof(H12F)=Sof(C11A)=Sof(H11D)=Sof(H11E)=
 Sof(H11F)=Sof(C10A)=Sof(H10D)=Sof(H10E)=Sof(H10F)=1-FVAR(2)
 Sof(C10)=Sof(H10A)=Sof(H10B)=Sof(H10C)=Sof(C11)=Sof(H11A)=Sof(H11B)=Sof(H11C)=
 Sof(C12)=Sof(H12A)=Sof(H12B)=Sof(H12C)=FVAR(2)
 Sof(C13A)=Sof(C14A)=Sof(H14D)=Sof(H14E)=Sof(H14F)=Sof(C16A)=Sof(H16D)=
 Sof(H16E)=Sof(H16F)=Sof(C15A)=Sof(H15D)=Sof(H15E)=Sof(H15F)=1-FVAR(3)
 Sof(C13)=Sof(C14)=Sof(H14A)=Sof(H14B)=Sof(H14C)=Sof(C15)=Sof(H15A)=Sof(H15B)=
 Sof(H15C)=Sof(C16)=Sof(H16A)=Sof(H16B)=Sof(H16C)=FVAR(3)
 Sof(C71)=Sof(C72)=Sof(C73)=Sof(C74)=Sof(H74)=Sof(C75)=Sof(C76)=Sof(H76)=
 Sof(C77)=Sof(C78)=Sof(H78)=Sof(C25A)=Sof(C27A)=Sof(H27D)=Sof(H27E)=Sof(H27F)=
 Sof(C26A)=Sof(H26D)=Sof(H26E)=Sof(H26F)=Sof(C28A)=Sof(H28D)=Sof(H28E)=
 Sof(H28F)=Sof(C29A)=Sof(C32A)=Sof(H32D)=Sof(H32E)=Sof(H32F)=Sof(C30A)=
 Sof(H30D)=Sof(H30E)=Sof(H30F)=Sof(C31A)=Sof(H31D)=Sof(H31E)=Sof(H31F)=1-FVAR(4)
 Sof(C17)=Sof(C18)=Sof(C19)=Sof(C20)=Sof(H20)=Sof(C21)=Sof(C22)=Sof(H22)=
 Sof(C23)=Sof(C24)=Sof(H24)=Sof(C25)=Sof(C26)=Sof(H26A)=Sof(H26B)=Sof(H26C)=
 Sof(C27)=Sof(H27A)=Sof(H27B)=Sof(H27C)=Sof(C28)=Sof(H28A)=Sof(H28B)=Sof(H28C)=
 Sof(C29)=Sof(C30)=Sof(H30A)=Sof(H30B)=Sof(H30C)=Sof(C31)=Sof(H31A)=Sof(H31B)=
 Sof(H31C)=Sof(C32)=Sof(H32A)=Sof(H32B)=Sof(H32C)=FVAR(4)
8.a Aromatic/amide H refined with riding coordinates:
 C4(H4), C6(H6), C8(H8), C20(H20), C22(H22), C24(H24), C36(H36), C38(H38),
 C40(H40), C48(H48), C46(H46), C44(H44), C74(H74), C76(H76), C78(H78)
8.b Fitted hexagon refined as free rotating group:
 C43(C48,C47,C46,C45,C44)
8.c Idealised Me refined as rotating group:
 C10(H10A,H10B,H10C), C11(H11A,H11B,H11C), C12(H12A,H12B,H12C), C14(H14A,H14B,
 H14C), C15(H15A,H15B,H15C), C16(H16A,H16B,H16C), C26(H26A,H26B,H26C), C27(H27A,
 H27B,H27C), C28(H28A,H28B,H28C), C30(H30A,H30B,H30C), C31(H31A,H31B,H31C),
 C32(H32A,H32B,H32C), C52(H52A,H52B,H52C), C53(H53A,H53B,H53C), C54(H54A,H54B,
 H54C), C56(H56A,H56B,H56C), C57(H57A,H57B,H57C), C58(H58A,H58B,H58C), C63(H63A,
 H63B,H63C), C62(H62A,H62B,H62C), C64(H64A,H64B,H64C), C68(H68A,H68B,H68C),
 C66(H66A,H66B,H66C), C67(H67A,H67B,H67C), C12A(H12D,H12E,H12F), C11A(H11D,H11E,
 H11F), C10A(H10D,H10E,H10F), C14A(H14D,H14E,H14F), C16A(H16D,H16E,H16F),
 C15A(H15D,H15E,H15F), C27A(H27D,H27E,H27F), C26A(H26D,H26E,H26F), C28A(H28D,
 H28E,H28F), C32A(H32D,H32E,H32F), C30A(H30D,H30E,H30F), C31A(H31D,H31E,H31F)
;
_shelx_shelxl_version_number 2014/7
_olex2_submission_special_instructions 'No special instructions were received'

loop_
_space_group_symop_operation_xyz
'x, y, z'
'x, -y+1/4, -z+1/4'
'-x+1/4, y, -z+1/4'
'-x+1/4, -y+1/4, z'
'x, y+1/2, z+1/2'
'x, -y+3/4, -z+3/4'
'-x+1/4, y+1/2, -z+3/4'
'-x+1/4, -y+3/4, z+1/2'
'x+1/2, y, z+1/2'
'x+1/2, -y+1/4, -z+3/4'
'-x+3/4, y, -z+3/4'
'-x+3/4, -y+1/4, z+1/2'
'x+1/2, y+1/2, z'
'x+1/2, -y+3/4, -z+1/4'
'-x+3/4, y+1/2, -z+1/4'
'-x+3/4, -y+3/4, z'
'-x, -y, -z'
'-x, y-1/4, z-1/4'
'x-1/4, -y, z-1/4'
'x-1/4, y-1/4, -z'
'-x, -y+1/2, -z+1/2'
'-x, y+1/4, z+1/4'
'x-1/4, -y+1/2, z+1/4'
'x-1/4, y+1/4, -z+1/2'
'-x+1/2, -y, -z+1/2'
'-x+1/2, y-1/4, z+1/4'
'x+1/4, -y, z+1/4'
'x+1/4, y-1/4, -z+1/2'
'-x+1/2, -y+1/2, -z'
'-x+1/2, y+1/4, z-1/4'
'x+1/4, -y+1/2, z-1/4'
'x+1/4, y+1/4, -z'

loop_
_atom_site_label
_atom_site_type_symbol
_atom_site_fract_x
_atom_site_fract_y
_atom_site_fract_z
_atom_site_U_iso_or_equiv
_atom_site_adp_type
_atom_site_occupancy
_atom_site_site_symmetry_order
_atom_site_calc_flag
_atom_site_refinement_flags_posn
_atom_site_refinement_flags_adp
_atom_site_refinement_flags_occupancy
_atom_site_disorder_assembly
_atom_site_disorder_group
C1 C 0.3154(2) 0.6335(2) 0.16312(12) 0.0874(16) Uani 1 1 d D U . . .
C2 C 0.3577(2) 0.6486(2) 0.15738(12) 0.0836(16) Uani 1 1 d D U . . .
C3 C 0.4113(2) 0.6665(2) 0.15684(10) 0.0938(15) Uani 1 1 d D U . . .
C4 C 0.4351(2) 0.6798(3) 0.13459(12) 0.1039(18) Uani 1 1 d D U . . .
H4 H 0.4159 0.6762 0.1193 0.125 Uiso 1 1 calc R . . . .
C5 C 0.4863(2) 0.6984(3) 0.13371(10) 0.1171(15) Uani 1 1 d D U . . .
C6 C 0.5145(3) 0.7007(3) 0.15701(12) 0.1156(19) Uani 1 1 d D U . . .
H6 H 0.5503 0.7110 0.1571 0.139 Uiso 1 1 calc R . . . .
C7 C 0.4913(2) 0.6885(3) 0.17956(11) 0.1112(17) Uani 1 1 d D U . . .
C8 C 0.4401(2) 0.6710(3) 0.17979(12) 0.0998(18) Uani 1 1 d D U . . .
H8 H 0.4245 0.6620 0.1952 0.120 Uiso 1 1 calc R . . . .
C9 C 0.5236(3) 0.6915(2) 0.20503(14) 0.1290(19) Uani 1 1 d D U . . .
C10 C 0.4888(6) 0.6842(7) 0.2284(2) 0.141(4) Uani 0.538(8) 1 d D U . A 1
H10A H 0.4555 0.7006 0.2268 0.212 Uiso 0.538(8) 1 calc GR . . A 1
H10B H 0.5082 0.6936 0.2435 0.212 Uiso 0.538(8) 1 calc GR . . A 1
H10C H 0.4803 0.6536 0.2299 0.212 Uiso 0.538(8) 1 calc GR . . A 1
C11 C 0.5419(7) 0.7383(4) 0.2098(3) 0.149(4) Uani 0.538(8) 1 d D U . A 1
H11A H 0.5695 0.7461 0.1976 0.224 Uiso 0.538(8) 1 calc GR . . A 1
H11B H 0.5564 0.7407 0.2269 0.224 Uiso 0.538(8) 1 calc GR . . A 1
H11C H 0.5112 0.7576 0.2080 0.224 Uiso 0.538(8) 1 calc GR . . A 1
C12 C 0.5733(5) 0.6629(5) 0.2043(3) 0.148(4) Uani 0.538(8) 1 d D U . A 1
H12A H 0.5623 0.6328 0.2045 0.221 Uiso 0.538(8) 1 calc GR . . A 1
H12B H 0.5958 0.6689 0.2190 0.221 Uiso 0.538(8) 1 calc GR . . A 1
H12C H 0.5936 0.6687 0.1889 0.221 Uiso 0.538(8) 1 calc GR . . A 1
C13 C 0.5198(4) 0.7023(3) 0.10879(18) 0.1265(14) Uani 0.528(8) 1 d D U . B 1
C14 C 0.5648(4) 0.6683(4) 0.1075(3) 0.138(3) Uani 0.528(8) 1 d D U . B 1
H14A H 0.5674 0.6535 0.1237 0.208 Uiso 0.528(8) 1 calc GR . . B 1
H14B H 0.5990 0.6824 0.1037 0.208 Uiso 0.528(8) 1 calc GR . . B 1
H14C H 0.5566 0.6476 0.0942 0.208 Uiso 0.528(8) 1 calc GR . . B 1
C15 C 0.5451(6) 0.7479(3) 0.1076(3) 0.136(3) Uani 0.528(8) 1 d D U . B 1
H15A H 0.5167 0.7695 0.1084 0.204 Uiso 0.528(8) 1 calc GR . . B 1
H15B H 0.5650 0.7511 0.0917 0.204 Uiso 0.528(8) 1 calc GR . . B 1
H15C H 0.5696 0.7518 0.1218 0.204 Uiso 0.528(8) 1 calc GR . . B 1
C16 C 0.4843(5) 0.6969(6) 0.0849(2) 0.136(3) Uani 0.528(8) 1 d D U . B 1
H16A H 0.4657 0.6693 0.0857 0.204 Uiso 0.528(8) 1 calc GR . . B 1
H16B H 0.5068 0.6980 0.0698 0.204 Uiso 0.528(8) 1 calc GR . . B 1
H16C H 0.4579 0.7201 0.0843 0.204 Uiso 0.528(8) 1 calc GR . . B 1
C17 C 0.1811(2) 0.5724(3) 0.18572(13) 0.1029(13) Uani 0.399(5) 1 d D U . C 1
C18 C 0.1438(2) 0.5544(2) 0.19517(11) 0.1042(11) Uani 0.399(5) 1 d D U . C 1
C19 C 0.1108(3) 0.5299(3) 0.21229(15) 0.1101(13) Uani 0.399(5) 1 d D U . C 1
C20 C 0.1350(4) 0.5074(3) 0.23183(14) 0.1147(15) Uani 0.399(5) 1 d D U . C 1
H20 H 0.1725 0.5098 0.2342 0.138 Uiso 0.399(5) 1 calc R . . C 1
C21 C 0.1053(3) 0.4811(3) 0.24828(15) 0.1244(13) Uani 0.399(5) 1 d D U . C 1
C22 C 0.0493(3) 0.4778(4) 0.2435(2) 0.1252(15) Uani 0.399(5) 1 d D U . C 1
H22 H 0.0288 0.4590 0.2538 0.150 Uiso 0.399(5) 1 calc R . . C 1
C23 C 0.0229(3) 0.5004(4) 0.22478(18) 0.1267(13) Uani 0.399(5) 1 d D U . C 1
C24 C 0.0541(3) 0.5263(4) 0.2090(2) 0.1167(15) Uani 0.399(5) 1 d D U . C 1
H24 H 0.0372 0.5419 0.1958 0.140 Uiso 0.399(5) 1 calc R . . C 1
C25 C -0.0390(4) 0.5006(3) 0.2217(2) 0.1387(17) Uani 0.399(5) 1 d D U . C 1
C26 C -0.0608(7) 0.5441(4) 0.2309(3) 0.153(3) Uani 0.399(5) 1 d D U . C 1
H26A H -0.0668 0.5429 0.2492 0.230 Uiso 0.399(5) 1 calc GR . . C 1
H26B H -0.0946 0.5504 0.2223 0.230 Uiso 0.399(5) 1 calc GR . . C 1
H26C H -0.0347 0.5666 0.2272 0.230 Uiso 0.399(5) 1 calc GR . . C 1
C27 C -0.0616(7) 0.4597(4) 0.2340(3) 0.154(5) Uani 0.399(5) 1 d D U . C 1
H27A H -0.0661 0.4375 0.2211 0.231 Uiso 0.399(5) 1 calc GR . . C 1
H27B H -0.0964 0.4660 0.2417 0.231 Uiso 0.399(5) 1 calc GR . . C 1
H27C H -0.0368 0.4495 0.2470 0.231 Uiso 0.399(5) 1 calc GR . . C 1
C28 C -0.0542(8) 0.4955(7) 0.19354(19) 0.156(4) Uani 0.399(5) 1 d D U . C 1
H28A H -0.0534 0.5236 0.1853 0.234 Uiso 0.399(5) 1 calc GR . . C 1
H28B H -0.0902 0.4834 0.1922 0.234 Uiso 0.399(5) 1 calc GR . . C 1
H28C H -0.0285 0.4764 0.1853 0.234 Uiso 0.399(5) 1 calc GR . . C 1
C29 C 0.1342(4) 0.4530(3) 0.26807(19) 0.1343(16) Uani 0.399(5) 1 d D U . C 1
C30 C 0.1323(9) 0.4058(3) 0.2592(3) 0.146(4) Uani 0.399(5) 1 d D U . C 1
H30A H 0.0950 0.3961 0.2586 0.220 Uiso 0.399(5) 1 calc GR . . C 1
H30B H 0.1525 0.3878 0.2710 0.220 Uiso 0.399(5) 1 calc GR . . C 1
H30C H 0.1482 0.4035 0.2423 0.220 Uiso 0.399(5) 1 calc GR . . C 1
C31 C 0.1067(6) 0.4577(7) 0.2943(2) 0.147(3) Uani 0.399(5) 1 d D U . C 1
H31A H 0.1096 0.4875 0.3000 0.221 Uiso 0.399(5) 1 calc GR . . C 1
H31B H 0.1243 0.4388 0.3065 0.221 Uiso 0.399(5) 1 calc GR . . C 1
H31C H 0.0688 0.4498 0.2928 0.221 Uiso 0.399(5) 1 calc GR . . C 1
C32 C 0.1924(4) 0.4694(6) 0.2721(4) 0.148(3) Uani 0.399(5) 1 d D U . C 1
H32A H 0.2179 0.4471 0.2672 0.222 Uiso 0.399(5) 1 calc GR . . C 1
H32B H 0.1977 0.4765 0.2900 0.222 Uiso 0.399(5) 1 calc GR . . C 1
H32C H 0.1984 0.4951 0.2618 0.222 Uiso 0.399(5) 1 calc GR . . C 1
C33 C 0.0609(5) 0.5629(2) 0.1341(2) 0.1606(15) Uani 0.421(5) 1 d D U . C 1
C34 C 0.0558(7) 0.5267(2) 0.1404(2) 0.1697(12) Uani 0.421(5) 1 d D U . C 1
C35 C 0.0359(3) 0.4874(2) 0.15142(12) 0.1830(14) Uani 0.421(5) 1 d D U . C 1
C36 C 0.0708(4) 0.4566(3) 0.1607(2) 0.1898(16) Uani 0.421(5) 1 d D U . C 1
H36 H 0.1082 0.4618 0.1600 0.228 Uiso 0.421(5) 1 calc R . . C 1
C37 C 0.0520(3) 0.4178(3) 0.1712(3) 0.2003(14) Uani 0.421(5) 1 d D U . C 1
C38 C -0.0048(3) 0.4132(4) 0.1731(3) 0.2054(17) Uani 0.421(5) 1 d D U . C 1
H38 H -0.0183 0.3889 0.1817 0.246 Uiso 0.421(5) 1 calc R . . C 1
C39 C -0.0417(3) 0.4419(3) 0.1631(3) 0.207(2) Uani 0.421(5) 1 d D U . C 1
C40 C -0.0208(3) 0.4797(3) 0.1525(3) 0.193(2) Uani 0.421(5) 1 d D U . C 1
H40 H -0.0447 0.5006 0.1459 0.232 Uiso 0.421(5) 1 calc R . . C 1
C41 C 0.0609(5) 0.5629(2) 0.1341(2) 0.1606(15) Uani 0.579(5) 1 d D U . C 2
C42 C 0.0647(5) 0.5258(2) 0.1380(3) 0.1697(12) Uani 0.579(5) 1 d D U . C 2
C43 C 0.0482(3) 0.48171(19) 0.13669(13) 0.1832(13) Uani 0.579(5) 1 d D U . C 2
C48 C 0.0190(5) 0.4673(3) 0.11571(16) 0.194(2) Uani 0.579(5) 1 d DG U . C 2
H48 H 0.0102 0.4866 0.1025 0.233 Uiso 0.579(5) 1 calc R . . C 2
C47 C 0.0027(6) 0.4243(3) 0.1143(2) 0.205(2) Uani 0.579(5) 1 d DG U . C 2
C46 C 0.0156(6) 0.3957(2) 0.1338(2) 0.201(2) Uani 0.579(5) 1 d DG U . C 2
H46 H 0.0046 0.3667 0.1328 0.241 Uiso 0.579(5) 1 calc R . . C 2
C45 C 0.0449(6) 0.4102(2) 0.15478(19) 0.2005(13) Uani 0.579(5) 1 d DG U . C 2
C44 C 0.0611(4) 0.4532(2) 0.15623(15) 0.1899(16) Uani 0.579(5) 1 d DG U . C 2
H44 H 0.0809 0.4629 0.1704 0.228 Uiso 0.579(5) 1 calc R . . C 2
C51 C 0.0974(4) 0.3863(3) 0.1785(2) 0.2065(17) Uani 0.421(5) 1 d D U . C 1
C52 C 0.1083(10) 0.3512(4) 0.1580(3) 0.216(4) Uani 0.421(5) 1 d D U . C 1
H52A H 0.0774 0.3491 0.1467 0.325 Uiso 0.421(5) 1 calc GR . . C 1
H52B H 0.1143 0.3235 0.1662 0.325 Uiso 0.421(5) 1 calc GR . . C 1
H52C H 0.1402 0.3591 0.1482 0.325 Uiso 0.421(5) 1 calc GR . . C 1
C53 C 0.0843(10) 0.3630(6) 0.2041(2) 0.217(4) Uani 0.421(5) 1 d D U . C 1
H53A H 0.1018 0.3349 0.2043 0.326 Uiso 0.421(5) 1 calc GR . . C 1
H53B H 0.0455 0.3592 0.2056 0.326 Uiso 0.421(5) 1 calc GR . . C 1
H53C H 0.0975 0.3803 0.2182 0.326 Uiso 0.421(5) 1 calc GR . . C 1
C54 C 0.1521(5) 0.4094(5) 0.1808(5) 0.217(6) Uani 0.421(5) 1 d D U . C 1
H54A H 0.1790 0.3940 0.1708 0.325 Uiso 0.421(5) 1 calc GR . . C 1
H54B H 0.1632 0.4099 0.1985 0.325 Uiso 0.421(5) 1 calc GR . . C 1
H54C H 0.1487 0.4388 0.1745 0.325 Uiso 0.421(5) 1 calc GR . . C 1
C55 C -0.0310(4) 0.4159(3) 0.0901(2) 0.217(3) Uani 0.579(5) 1 d D U . C 2
C56 C -0.0884(4) 0.4341(6) 0.0915(4) 0.228(6) Uani 0.579(5) 1 d D U . C 2
H56A H -0.1114 0.4140 0.1007 0.342 Uiso 0.579(5) 1 calc GR . . C 2
H56B H -0.1025 0.4382 0.0745 0.342 Uiso 0.579(5) 1 calc GR . . C 2
H56C H -0.0879 0.4616 0.1004 0.342 Uiso 0.579(5) 1 calc GR . . C 2
C57 C -0.0348(10) 0.3664(3) 0.0865(4) 0.229(6) Uani 0.579(5) 1 d D U . C 2
H57A H 0.0012 0.3541 0.0866 0.343 Uiso 0.579(5) 1 calc GR . . C 2
H57B H -0.0523 0.3601 0.0703 0.343 Uiso 0.579(5) 1 calc GR . . C 2
H57C H -0.0559 0.3540 0.1003 0.343 Uiso 0.579(5) 1 calc GR . . C 2
C58 C -0.0056(7) 0.4365(6) 0.0664(2) 0.232(6) Uani 0.579(5) 1 d D U . C 2
H58A H 0.0318 0.4271 0.0649 0.348 Uiso 0.579(5) 1 calc GR . . C 2
H58B H -0.0068 0.4677 0.0679 0.348 Uiso 0.579(5) 1 calc GR . . C 2
H58C H -0.0255 0.4276 0.0514 0.348 Uiso 0.579(5) 1 calc GR . . C 2
Cu1 Cu 0.12647(4) 0.56540(3) 0.15684(2) 0.0948(3) Uani 1 1 d . U . . .
Cu2 Cu 0.31420(5) 0.6250 0.1250 0.0763(3) Uani 1 2 d S TU P C .
Au1 Au 0.24665(2) 0.60392(2) 0.17284(2) 0.08533(9) Uani 1 1 d . U . . .
Au2 Au 0.18871(2) 0.6250 0.1250 0.08657(12) Uani 1 2 d S TU P C .
C63 C -0.1413(6) 0.4619(4) 0.1714(5) 0.220(7) Uani 0.421(5) 1 d D U . C 1
H63A H -0.1228 0.4890 0.1746 0.329 Uiso 0.421(5) 1 calc GR . . C 1
H63B H -0.1657 0.4557 0.1853 0.329 Uiso 0.421(5) 1 calc GR . . C 1
H63C H -0.1618 0.4642 0.1556 0.329 Uiso 0.421(5) 1 calc GR . . C 1
C62 C -0.1172(9) 0.3932(5) 0.1480(3) 0.227(7) Uani 0.421(5) 1 d D U . C -1
H62A H -0.1143 0.4070 0.1315 0.341 Uiso 0.421(5) 1 calc GR . . C -1
H62B H -0.1544 0.3847 0.1510 0.341 Uiso 0.421(5) 1 calc GR . . C -1
H62C H -0.0942 0.3678 0.1485 0.341 Uiso 0.421(5) 1 calc GR . . C -1
C61 C -0.0994(4) 0.4251(3) 0.1689(2) 0.220(3) Uani 0.421(5) 1 d D U . . .
C64 C -0.0971(11) 0.3990(5) 0.1939(2) 0.244(7) Uani 0.421(5) 1 d D U . C -1
H64A H -0.0955 0.3684 0.1899 0.366 Uiso 0.421(5) 1 calc GR . . C -1
H64B H -0.1291 0.4050 0.2039 0.366 Uiso 0.421(5) 1 calc GR . . C -1
H64C H -0.0651 0.4072 0.2034 0.366 Uiso 0.421(5) 1 calc GR . . C -1
C68 C 0.0688(8) 0.3901(6) 0.2012(2) 0.218(3) Uani 0.579(5) 1 d D U . C 2
H68A H 0.0537 0.4182 0.2054 0.327 Uiso 0.579(5) 1 calc GR . . C 2
H68B H 0.1079 0.3921 0.2005 0.327 Uiso 0.579(5) 1 calc GR . . C 2
H68C H 0.0584 0.3692 0.2142 0.327 Uiso 0.579(5) 1 calc GR . . C 2
C65 C 0.0474(4) 0.3756(3) 0.17555(18) 0.2084(15) Uani 0.579(5) 1 d D U . C 2
C66 C 0.0719(7) 0.3332(4) 0.1650(3) 0.218(4) Uani 0.579(5) 1 d D U . C 2
H66A H 0.0976 0.3216 0.1772 0.327 Uiso 0.579(5) 1 calc GR . . C 2
H66B H 0.0903 0.3391 0.1490 0.327 Uiso 0.579(5) 1 calc GR . . C 2
H66C H 0.0433 0.3123 0.1621 0.327 Uiso 0.579(5) 1 calc GR . . C 2
C67 C -0.0136(4) 0.3624(6) 0.1786(4) 0.228(5) Uani 0.579(5) 1 d D U . C 2
H67A H -0.0246 0.3664 0.1962 0.341 Uiso 0.579(5) 1 calc GR . . C 2
H67B H -0.0181 0.3323 0.1739 0.341 Uiso 0.579(5) 1 calc GR . . C 2
H67C H -0.0358 0.3804 0.1677 0.341 Uiso 0.579(5) 1 calc GR . . C 2
C12A C 0.5800(4) 0.7099(7) 0.2002(4) 0.147(4) Uani 0.462(8) 1 d D U . A 2
H12D H 0.5986 0.6921 0.1878 0.221 Uiso 0.462(8) 1 calc GR . . A 2
H12E H 0.6003 0.7100 0.2160 0.221 Uiso 0.462(8) 1 calc GR . . A 2
H12F H 0.5769 0.7392 0.1938 0.221 Uiso 0.462(8) 1 calc GR . . A 2
C11A C 0.4927(7) 0.7220(5) 0.2226(3) 0.149(4) Uani 0.462(8) 1 d D U . A 2
H11D H 0.4770 0.7453 0.2127 0.224 Uiso 0.462(8) 1 calc GR . . A 2
H11E H 0.5173 0.7340 0.2352 0.224 Uiso 0.462(8) 1 calc GR . . A 2
H11F H 0.4642 0.7061 0.2312 0.224 Uiso 0.462(8) 1 calc GR . . A 2
C10A C 0.5341(8) 0.6455(4) 0.2146(3) 0.139(4) Uani 0.462(8) 1 d D U . A 2
H10D H 0.4999 0.6318 0.2188 0.209 Uiso 0.462(8) 1 calc GR . . A 2
H10E H 0.5569 0.6465 0.2296 0.209 Uiso 0.462(8) 1 calc GR . . A 2
H10F H 0.5520 0.6290 0.2013 0.209 Uiso 0.462(8) 1 calc GR . . A 2
C13A C 0.5069(4) 0.7200(3) 0.10917(19) 0.1265(14) Uani 0.472(8) 1 d D U . B 2
C14A C 0.4682(5) 0.7523(4) 0.0968(3) 0.138(3) Uani 0.472(8) 1 d D U . B 2
H14D H 0.4374 0.7369 0.0898 0.208 Uiso 0.472(8) 1 calc GR . . B 2
H14E H 0.4868 0.7678 0.0833 0.208 Uiso 0.472(8) 1 calc GR . . B 2
H14F H 0.4557 0.7728 0.1096 0.208 Uiso 0.472(8) 1 calc GR . . B 2
C16A C 0.5149(7) 0.6824(4) 0.0904(2) 0.132(3) Uani 0.472(8) 1 d D U . B 2
H16D H 0.5487 0.6678 0.0941 0.198 Uiso 0.472(8) 1 calc GR . . B 2
H16E H 0.5158 0.6936 0.0731 0.198 Uiso 0.472(8) 1 calc GR . . B 2
H16F H 0.4852 0.6621 0.0920 0.198 Uiso 0.472(8) 1 calc GR . . B 2
C15A C 0.5633(4) 0.7396(5) 0.1142(3) 0.133(4) Uani 0.472(8) 1 d D U . B 2
H15D H 0.5600 0.7635 0.1261 0.200 Uiso 0.472(8) 1 calc GR . . B 2
H15E H 0.5784 0.7500 0.0983 0.200 Uiso 0.472(8) 1 calc GR . . B 2
H15F H 0.5868 0.7176 0.1213 0.200 Uiso 0.472(8) 1 calc GR . . B 2
C71 C 0.1811(2) 0.5724(3) 0.18572(13) 0.1029(13) Uani 0.601(5) 1 d D U . C 2
C72 C 0.1438(2) 0.5544(2) 0.19517(11) 0.1042(11) Uani 0.601(5) 1 d D U . C 2
C73 C 0.1135(3) 0.5308(3) 0.21363(13) 0.1096(13) Uani 0.601(5) 1 d D U . C 2
C74 C 0.1412(3) 0.5053(2) 0.23060(13) 0.1138(15) Uani 0.601(5) 1 d D U . C 2
H74 H 0.1787 0.5016 0.2285 0.137 Uiso 0.601(5) 1 calc R . . C 2
C75 C 0.1155(3) 0.4851(3) 0.25074(14) 0.1239(13) Uani 0.601(5) 1 d D U . C 2
C76 C 0.0597(3) 0.4924(4) 0.25311(18) 0.1246(15) Uani 0.601(5) 1 d D U . C 2
H76 H 0.0415 0.4793 0.2668 0.149 Uiso 0.601(5) 1 calc R . . C 2
C77 C 0.0301(3) 0.5173(3) 0.23676(15) 0.1255(13) Uani 0.601(5) 1 d D U . C 2
C78 C 0.0572(3) 0.5365(4) 0.21662(17) 0.1167(15) Uani 0.601(5) 1 d D U . C 2
H78 H 0.0379 0.5534 0.2048 0.140 Uiso 0.601(5) 1 calc R . . C 2
C25A C -0.0304(4) 0.5220(3) 0.24022(17) 0.1391(17) Uani 0.601(5) 1 d D U . C 2
C27A C -0.0580(5) 0.4791(3) 0.2469(3) 0.162(4) Uani 0.601(5) 1 d D U . C 2
H27D H -0.0453 0.4567 0.2354 0.244 Uiso 0.601(5) 1 calc GR . . C 2
H27E H -0.0968 0.4823 0.2452 0.244 Uiso 0.601(5) 1 calc GR . . C 2
H27F H -0.0492 0.4712 0.2643 0.244 Uiso 0.601(5) 1 calc GR . . C 2
C26A C -0.0415(7) 0.5473(5) 0.2651(2) 0.174(4) Uani 0.601(5) 1 d D U . C 2
H26D H -0.0444 0.5271 0.2792 0.261 Uiso 0.601(5) 1 calc GR . . C 2
H26E H -0.0750 0.5633 0.2634 0.261 Uiso 0.601(5) 1 calc GR . . C 2
H26F H -0.0119 0.5672 0.2683 0.261 Uiso 0.601(5) 1 calc GR . . C 2
C28A C -0.0552(5) 0.5432(5) 0.21671(19) 0.152(3) Uani 0.601(5) 1 d D U . C 2
H28D H -0.0268 0.5563 0.2065 0.228 Uiso 0.601(5) 1 calc GR . . C 2
H28E H -0.0806 0.5654 0.2220 0.228 Uiso 0.601(5) 1 calc GR . . C 2
H28F H -0.0740 0.5215 0.2067 0.228 Uiso 0.601(5) 1 calc GR . . C 2
C29A C 0.1456(4) 0.4590(3) 0.27088(17) 0.1342(16) Uani 0.601(5) 1 d D U . C 2
C32A C 0.1998(4) 0.4430(5) 0.2605(2) 0.142(3) Uani 0.601(5) 1 d D U . C 2
H32D H 0.1943 0.4295 0.2441 0.212 Uiso 0.601(5) 1 calc GR . . C 2
H32E H 0.2151 0.4221 0.2723 0.212 Uiso 0.601(5) 1 calc GR . . C 2
H32F H 0.2243 0.4673 0.2587 0.212 Uiso 0.601(5) 1 calc GR . . C 2
C30A C 0.1119(5) 0.4186(3) 0.2772(3) 0.142(3) Uani 0.601(5) 1 d D U . C 2
H30D H 0.0781 0.4272 0.2851 0.213 Uiso 0.601(5) 1 calc GR . . C 2
H30E H 0.1320 0.4002 0.2888 0.213 Uiso 0.601(5) 1 calc GR . . C 2
H30F H 0.1043 0.4028 0.2616 0.213 Uiso 0.601(5) 1 calc GR . . C 2
C31A C 0.1492(7) 0.4869(4) 0.29487(19) 0.155(3) Uani 0.601(5) 1 d D U . C 2
H31D H 0.1769 0.5088 0.2926 0.233 Uiso 0.601(5) 1 calc GR . . C 2
H31E H 0.1584 0.4688 0.3094 0.233 Uiso 0.601(5) 1 calc GR . . C 2
H31F H 0.1146 0.5008 0.2979 0.233 Uiso 0.601(5) 1 calc GR . . C 2

loop_
_atom_site_aniso_label
_atom_site_aniso_U_11
_atom_site_aniso_U_22
_atom_site_aniso_U_33
_atom_site_aniso_U_23
_atom_site_aniso_U_13
_atom_site_aniso_U_12
C1 0.080(3) 0.118(3) 0.064(3) -0.001(3) -0.009(3) -0.009(3)
C2 0.076(3) 0.108(3) 0.068(3) -0.008(3) -0.013(2) -0.015(3)
C3 0.080(3) 0.117(3) 0.085(3) -0.019(3) 0.001(3) -0.011(3)
C4 0.085(3) 0.129(4) 0.098(3) -0.018(3) 0.006(3) -0.020(3)
C5 0.097(3) 0.146(3) 0.109(3) -0.009(3) 0.000(3) -0.026(3)
C6 0.093(3) 0.146(4) 0.108(3) -0.017(3) -0.008(3) -0.017(3)
C7 0.090(3) 0.138(3) 0.106(3) -0.033(3) -0.008(3) -0.015(3)
C8 0.081(3) 0.123(3) 0.095(3) -0.024(3) -0.005(3) -0.007(3)
C9 0.109(3) 0.157(3) 0.122(3) -0.036(3) -0.022(3) -0.019(3)
C10 0.126(6) 0.171(7) 0.126(6) -0.029(6) -0.029(6) -0.026(6)
C11 0.134(6) 0.178(7) 0.137(6) -0.039(6) -0.031(6) -0.027(6)
C12 0.133(6) 0.176(7) 0.133(6) -0.032(6) -0.029(6) -0.008(6)
C13 0.106(2) 0.156(3) 0.118(2) -0.004(3) 0.002(2) -0.031(2)
C14 0.120(5) 0.170(5) 0.125(5) -0.006(5) 0.009(5) -0.026(5)
C15 0.115(5) 0.167(6) 0.127(6) 0.004(6) -0.003(5) -0.035(5)
C16 0.120(5) 0.166(6) 0.120(6) -0.008(5) 0.005(5) -0.029(5)
C17 0.084(2) 0.143(3) 0.081(2) 0.035(2) 0.002(2) 0.006(2)
C18 0.0842(19) 0.147(2) 0.0816(18) 0.0394(18) 0.0081(18) 0.0084(19)
C19 0.089(2) 0.156(2) 0.085(2) 0.046(2) 0.015(2) 0.013(2)
C20 0.095(3) 0.163(3) 0.087(3) 0.048(3) 0.017(3) 0.015(3)
C21 0.106(2) 0.173(2) 0.094(2) 0.054(2) 0.015(2) 0.016(2)
C22 0.103(3) 0.175(3) 0.097(3) 0.054(3) 0.019(3) 0.015(3)
C23 0.100(2) 0.178(2) 0.102(2) 0.053(2) 0.018(2) 0.017(2)
C24 0.093(3) 0.165(3) 0.092(3) 0.051(3) 0.018(3) 0.017(3)
C25 0.107(3) 0.193(3) 0.116(3) 0.051(3) 0.018(3) 0.018(3)
C26 0.116(6) 0.218(6) 0.125(6) 0.051(6) 0.017(6) 0.027(6)
C27 0.117(8) 0.212(8) 0.133(8) 0.032(8) 0.011(8) 0.008(8)
C28 0.120(8) 0.211(8) 0.138(8) 0.061(8) 0.012(8) 0.015(8)
C29 0.120(3) 0.180(3) 0.103(3) 0.055(3) 0.011(3) 0.019(3)
C30 0.135(7) 0.188(7) 0.116(6) 0.056(6) 0.009(6) 0.022(7)
C31 0.136(6) 0.192(6) 0.113(6) 0.052(6) 0.007(6) 0.015(6)
C32 0.139(6) 0.189(6) 0.116(6) 0.054(6) -0.002(6) 0.022(6)
C33 0.202(3) 0.123(3) 0.156(3) -0.013(3) -0.034(3) -0.031(3)
C34 0.213(2) 0.128(2) 0.168(2) -0.008(2) -0.032(2) -0.031(2)
C35 0.229(2) 0.135(2) 0.185(2) -0.006(2) -0.032(2) -0.031(2)
C36 0.239(3) 0.137(3) 0.193(3) -0.003(3) -0.033(3) -0.027(3)
C37 0.251(2) 0.146(2) 0.204(2) 0.001(2) -0.032(2) -0.024(2)
C38 0.255(3) 0.150(3) 0.210(3) 0.003(3) -0.030(3) -0.025(3)
C39 0.253(4) 0.153(4) 0.215(4) 0.001(4) -0.031(4) -0.033(4)
C40 0.238(4) 0.143(3) 0.198(4) -0.002(3) -0.031(4) -0.033(3)
C41 0.202(3) 0.123(3) 0.156(3) -0.013(3) -0.034(3) -0.031(3)
C42 0.213(2) 0.128(2) 0.168(2) -0.008(2) -0.032(2) -0.031(2)
C43 0.230(2) 0.136(2) 0.184(2) -0.006(2) -0.030(2) -0.031(2)
C48 0.243(4) 0.145(4) 0.195(4) -0.010(4) -0.028(4) -0.037(4)
C47 0.252(4) 0.159(4) 0.204(4) -0.016(4) -0.030(4) -0.040(4)
C46 0.251(4) 0.149(4) 0.203(4) -0.011(4) -0.031(4) -0.036(4)
C45 0.251(2) 0.146(2) 0.204(2) 0.000(2) -0.031(2) -0.025(2)
C44 0.239(3) 0.138(3) 0.193(3) -0.002(3) -0.033(3) -0.026(3)
C51 0.260(3) 0.149(3) 0.211(3) 0.003(3) -0.029(3) -0.020(3)
C52 0.270(7) 0.161(7) 0.218(7) 0.007(7) -0.026(7) -0.023(7)
C53 0.273(7) 0.157(7) 0.221(7) 0.006(7) -0.027(7) -0.014(7)
C54 0.270(12) 0.151(11) 0.229(12) 0.008(11) -0.032(11) 0.002(11)
C55 0.262(5) 0.179(5) 0.210(5) -0.019(5) -0.028(5) -0.044(5)
C56 0.270(11) 0.198(11) 0.217(11) -0.030(10) -0.035(11) -0.049(11)
C57 0.270(11) 0.201(11) 0.216(11) -0.016(11) -0.025(11) -0.047(11)
C58 0.282(11) 0.190(11) 0.223(11) -0.011(11) -0.034(11) -0.061(10)
Cu1 0.0986(6) 0.1098(6) 0.0761(5) 0.0223(5) -0.0081(4) -0.0114(5)
Cu2 0.0736(6) 0.0984(7) 0.0571(5) -0.0029(5) 0.000 0.000
Au1 0.07865(16) 0.1183(2) 0.05906(13) 0.00996(14) -0.00440(11) -0.00872(15)
Au2 0.0855(2) 0.1126(3) 0.06153(18) 0.01747(19) 0.000 0.000
C63 0.266(12) 0.150(11) 0.243(12) -0.014(11) -0.045(11) -0.022(11)
C62 0.272(12) 0.166(11) 0.244(12) -0.001(11) -0.032(12) -0.034(11)
C61 0.265(5) 0.164(5) 0.231(5) 0.001(5) -0.034(5) -0.035(5)
C64 0.293(12) 0.190(11) 0.248(12) 0.009(11) -0.034(12) -0.046(11)
C68 0.272(6) 0.157(6) 0.224(6) 0.002(6) -0.030(6) -0.008(6)
C65 0.260(3) 0.153(3) 0.212(3) 0.003(3) -0.029(3) -0.021(3)
C66 0.275(7) 0.154(7) 0.224(7) 0.008(7) -0.024(7) -0.027(7)
C67 0.278(8) 0.179(8) 0.226(8) 0.014(8) -0.020(8) -0.032(8)
C12A 0.125(6) 0.181(7) 0.137(6) -0.035(6) -0.035(6) -0.023(6)
C11A 0.133(6) 0.180(7) 0.135(6) -0.038(6) -0.027(6) -0.019(6)
C10A 0.124(6) 0.170(7) 0.124(6) -0.026(6) -0.034(6) -0.023(6)
C13A 0.106(2) 0.156(3) 0.118(2) -0.004(3) 0.002(2) -0.031(2)
C14A 0.120(5) 0.170(5) 0.125(5) -0.006(5) 0.009(5) -0.026(5)
C16A 0.114(6) 0.161(6) 0.121(6) -0.010(6) 0.014(5) -0.020(6)
C15A 0.108(6) 0.164(7) 0.128(6) 0.006(6) -0.003(6) -0.033(6)
C71 0.084(2) 0.143(3) 0.081(2) 0.035(2) 0.002(2) 0.006(2)
C72 0.0842(19) 0.147(2) 0.0816(18) 0.0394(18) 0.0081(18) 0.0084(19)
C73 0.089(2) 0.155(2) 0.085(2) 0.046(2) 0.015(2) 0.013(2)
C74 0.094(3) 0.162(3) 0.086(3) 0.048(3) 0.016(3) 0.016(3)
C75 0.106(2) 0.173(2) 0.093(2) 0.054(2) 0.014(2) 0.016(2)
C76 0.103(3) 0.175(3) 0.095(3) 0.055(3) 0.018(3) 0.015(3)
C77 0.099(2) 0.177(2) 0.101(2) 0.052(2) 0.019(2) 0.019(2)
C78 0.092(3) 0.165(3) 0.094(3) 0.050(3) 0.019(3) 0.018(3)
C25A 0.107(3) 0.193(3) 0.117(3) 0.049(3) 0.017(3) 0.020(3)
C27A 0.120(6) 0.218(7) 0.149(6) 0.043(6) 0.017(6) 0.009(6)
C26A 0.133(7) 0.242(8) 0.147(7) 0.031(8) 0.028(7) 0.031(7)
C28A 0.109(5) 0.215(6) 0.132(5) 0.057(5) 0.010(5) 0.029(5)
C29A 0.119(3) 0.181(3) 0.102(3) 0.055(3) 0.012(3) 0.019(3)
C32A 0.135(6) 0.186(6) 0.104(6) 0.051(6) 0.006(6) 0.034(6)
C30A 0.132(5) 0.182(6) 0.113(5) 0.060(5) 0.013(5) 0.024(5)
C31A 0.148(6) 0.193(6) 0.125(5) 0.045(5) -0.001(5) 0.012(6)

loop_
_atom_type_symbol
_atom_type_description
_atom_type_scat_dispersion_real
_atom_type_scat_dispersion_imag
_atom_type_scat_source
C C 0.0033 0.0016 'International Tables Vol C Tables 4.2.6.8 and 6.1.1.4'
H H 0.0000 0.0000 'International Tables Vol C Tables 4.2.6.8 and 6.1.1.4'
Au Au -2.0133 8.8022 'International Tables Vol C Tables 4.2.6.8 and 6.1.1.4'
Cu Cu 0.3201 1.2651 'International Tables Vol C Tables 4.2.6.8 and 6.1.1.4'

loop_
_geom_angle_atom_site_label_1
_geom_angle_atom_site_label_2
_geom_angle_atom_site_label_3
_geom_angle
_geom_angle_site_symmetry_1
_geom_angle_site_symmetry_3
C2 C1 Cu2 79.2(5) . .
C2 C1 Au1 175.9(7) . .
Au1 C1 Cu2 100.4(3) . .
C1 C2 C3 166.3(7) . .
C1 C2 Cu2 67.9(4) . .
C3 C2 Cu2 125.4(4) . .
C4 C3 C2 121.9(5) . .
C4 C3 C8 118.9(5) . .
C8 C3 C2 119.2(5) . .
C3 C4 H4 118.6 . .
C3 C4 C5 122.9(6) . .
C5 C4 H4 118.6 . .
C4 C5 C6 116.3(6) . .
C4 C5 C13 123.1(6) . .
C4 C5 C13A 120.7(6) . .
C6 C5 C13 117.5(6) . .
C6 C5 C13A 122.6(6) . .
C5 C6 H6 119.0 . .
C7 C6 C5 121.9(6) . .
C7 C6 H6 119.0 . .
C6 C7 C8 120.1(6) . .
C6 C7 C9 120.7(6) . .
C8 C7 C9 119.1(6) . .
C3 C8 H8 120.1 . .
C7 C8 C3 119.8(6) . .
C7 C8 H8 120.1 . .
C10 C9 C7 113.2(7) . .
C10 C9 C11 100.1(11) . .
C10 C9 C12 113.2(11) . .
C11 C9 C7 110.3(8) . .
C12 C9 C7 111.0(8) . .
C12 C9 C11 108.3(9) . .
C12A C9 C7 110.3(9) . .
C12A C9 C10A 104.2(11) . .
C11A C9 C7 107.5(8) . .
C11A C9 C12A 109.1(11) . .
C11A C9 C10A 117.5(11) . .
C10A C9 C7 108.2(8) . .
C9 C10 H10A 109.5 . .
C9 C10 H10B 109.5 . .
C9 C10 H10C 109.5 . .
H10A C10 H10B 109.5 . .
H10A C10 H10C 109.5 . .
H10B C10 H10C 109.5 . .
C9 C11 H11A 109.5 . .
C9 C11 H11B 109.5 . .
C9 C11 H11C 109.5 . .
H11A C11 H11B 109.5 . .
H11A C11 H11C 109.5 . .
H11B C11 H11C 109.5 . .
C9 C12 H12A 109.5 . .
C9 C12 H12B 109.5 . .
C9 C12 H12C 109.5 . .
H12A C12 H12B 109.5 . .
H12A C12 H12C 109.5 . .
H12B C12 H12C 109.5 . .
C14 C13 C5 111.8(9) . .
C14 C13 C15 109.2(9) . .
C14 C13 C16 107.8(10) . .
C15 C13 C5 108.9(9) . .
C16 C13 C5 111.8(8) . .
C16 C13 C15 107.2(10) . .
C13 C14 H14A 109.5 . .
C13 C14 H14B 109.5 . .
C13 C14 H14C 109.5 . .
H14A C14 H14B 109.5 . .
H14A C14 H14C 109.5 . .
H14B C14 H14C 109.5 . .
C13 C15 H15A 109.5 . .
C13 C15 H15B 109.5 . .
C13 C15 H15C 109.5 . .
H15A C15 H15B 109.5 . .
H15A C15 H15C 109.5 . .
H15B C15 H15C 109.5 . .
C13 C16 H16A 109.5 . .
C13 C16 H16B 109.5 . .
C13 C16 H16C 109.5 . .
H16A C16 H16B 109.5 . .
H16A C16 H16C 109.5 . .
H16B C16 H16C 109.5 . .
C18 C17 Cu1 75.3(4) . .
C18 C17 Au1 174.9(6) . .
Au1 C17 Cu1 109.6(3) . .
C17 C18 C19 162.6(7) . .
C17 C18 Cu1 71.3(4) . .
C19 C18 Cu1 125.2(5) . .
C20 C19 C18 119.3(7) . .
C20 C19 C24 118.8(8) . .
C24 C19 C18 121.8(7) . .
C19 C20 H20 119.1 . .
C19 C20 C21 121.9(8) . .
C21 C20 H20 119.1 . .
C20 C21 C22 116.6(8) . .
C20 C21 C29 120.3(7) . .
C22 C21 C29 122.6(8) . .
C21 C22 H22 118.0 . .
C23 C22 C21 123.9(9) . .
C23 C22 H22 118.0 . .
C22 C23 C24 117.3(7) . .
C22 C23 C25 123.3(8) . .
C24 C23 C25 119.2(8) . .
C19 C24 H24 119.3 . .
C23 C24 C19 121.4(8) . .
C23 C24 H24 119.3 . .
C26 C25 C23 108.6(10) . .
C26 C25 C28 108.0(12) . .
C27 C25 C23 108.6(10) . .
C27 C25 C26 117.9(11) . .
C27 C25 C28 103.5(11) . .
C28 C25 C23 110.1(10) . .
C25 C26 H26A 109.5 . .
C25 C26 H26B 109.5 . .
C25 C26 H26C 109.5 . .
H26A C26 H26B 109.5 . .
H26A C26 H26C 109.5 . .
H26B C26 H26C 109.5 . .
C25 C27 H27A 109.5 . .
C25 C27 H27B 109.5 . .
C25 C27 H27C 109.5 . .
H27A C27 H27B 109.5 . .
H27A C27 H27C 109.5 . .
H27B C27 H27C 109.5 . .
C25 C28 H28A 109.5 . .
C25 C28 H28B 109.5 . .
C25 C28 H28C 109.5 . .
H28A C28 H28B 109.5 . .
H28A C28 H28C 109.5 . .
H28B C28 H28C 109.5 . .
C21 C29 C30 108.6(10) . .
C21 C29 C31 110.2(10) . .
C21 C29 C32 110.0(10) . .
C30 C29 C31 110.4(12) . .
C30 C29 C32 112.7(12) . .
C31 C29 C32 105.0(11) . .
C29 C30 H30A 109.5 . .
C29 C30 H30B 109.5 . .
C29 C30 H30C 109.5 . .
H30A C30 H30B 109.5 . .
H30A C30 H30C 109.5 . .
H30B C30 H30C 109.5 . .
C29 C31 H31A 109.5 . .
C29 C31 H31B 109.5 . .
C29 C31 H31C 109.5 . .
H31A C31 H31B 109.5 . .
H31A C31 H31C 109.5 . .
H31B C31 H31C 109.5 . .
C29 C32 H32A 109.5 . .
C29 C32 H32B 109.5 . .
C29 C32 H32C 109.5 . .
H32A C32 H32B 109.5 . .
H32A C32 H32C 109.5 . .
H32B C32 H32C 109.5 . .
C34 C33 Cu1 87.5(10) . .
C34 C33 Au2 173.6(13) . 3
Au2 C33 Cu1 95.8(4) 3 .
C33 C34 C35 163.5(15) . .
C33 C34 Cu1 61.6(8) . .
C35 C34 Cu1 123.8(8) . .
C36 C35 C34 120.9(9) . .
C36 C35 C40 119.3(8) . .
C40 C35 C34 119.8(9) . .
C35 C36 H36 119.2 . .
C35 C36 C37 121.6(9) . .
C37 C36 H36 119.2 . .
C36 C37 C38 116.2(8) . .
C36 C37 C51 113.5(8) . .
C38 C37 C51 130.3(9) . .
C37 C38 H38 117.7 . .
C39 C38 C37 124.6(10) . .
C39 C38 H38 117.7 . .
C38 C39 C40 116.5(8) . .
C38 C39 C61 108.6(8) . .
C40 C39 C61 134.6(8) . .
C35 C40 H40 119.3 . .
C39 C40 C35 121.5(8) . .
C39 C40 H40 119.3 . .
C42 C41 Cu1 82.5(9) . .
C42 C41 Au2 173.7(13) . 3
Au2 C41 Cu1 95.8(4) 3 .
C41 C42 C43 155.2(14) . .
C41 C42 Cu1 65.6(8) . .
C43 C42 Cu1 139.1(9) . .
C48 C43 C42 119.6(7) . .
C48 C43 C44 120.0 . .
C44 C43 C42 120.4(7) . .
C43 C48 H48 120.0 . .
C43 C48 C47 120.0 . .
C47 C48 H48 120.0 . .
C48 C47 C55 111.2(7) . .
C46 C47 C48 120.0 . .
C46 C47 C55 128.7(7) . .
C47 C46 H46 120.0 . .
C47 C46 C45 120.0 . .
C45 C46 H46 120.0 . .
C46 C45 C44 120.0 . .
C46 C45 C65 111.2(7) . .
C44 C45 C65 128.2(7) . .
C43 C44 H44 120.0 . .
C45 C44 C43 120.0 . .
C45 C44 H44 120.0 . .
C37 C51 C52 113.5(11) . .
C37 C51 C53 110.8(11) . .
C52 C51 C53 108.2(10) . .
C54 C51 C37 111.7(9) . .
C54 C51 C52 103.1(13) . .
C54 C51 C53 109.3(13) . .
C51 C52 H52A 109.5 . .
C51 C52 H52B 109.5 . .
C51 C52 H52C 109.5 . .
H52A C52 H52B 109.5 . .
H52A C52 H52C 109.5 . .
H52B C52 H52C 109.5 . .
C51 C53 H53A 109.5 . .
C51 C53 H53B 109.5 . .
C51 C53 H53C 109.5 . .
H53A C53 H53B 109.5 . .
H53A C53 H53C 109.5 . .
H53B C53 H53C 109.5 . .
C51 C54 H54A 109.5 . .
C51 C54 H54B 109.5 . .
C51 C54 H54C 109.5 . .
H54A C54 H54B 109.5 . .
H54A C54 H54C 109.5 . .
H54B C54 H54C 109.5 . .
C47 C55 C57 107.5(11) . .
C56 C55 C47 113.5(11) . .
C56 C55 C57 108.2(12) . .
C56 C55 C58 105.7(12) . .
C58 C55 C47 112.2(10) . .
C58 C55 C57 109.7(12) . .
C55 C56 H56A 109.5 . .
C55 C56 H56B 109.5 . .
C55 C56 H56C 109.5 . .
H56A C56 H56B 109.5 . .
H56A C56 H56C 109.5 . .
H56B C56 H56C 109.5 . .
C55 C57 H57A 109.5 . .
C55 C57 H57B 109.5 . .
C55 C57 H57C 109.5 . .
H57A C57 H57B 109.5 . .
H57A C57 H57C 109.5 . .
H57B C57 H57C 109.5 . .
C55 C58 H58A 109.5 . .
C55 C58 H58B 109.5 . .
C55 C58 H58C 109.5 . .
H58A C58 H58B 109.5 . .
H58A C58 H58C 109.5 . .
H58B C58 H58C 109.5 . .
C17 Cu1 C18 33.4(2) . .
C17 Cu1 C34 147.2(3) . .
C17 Cu1 Au2 135.5(2) . 3
C17 Cu1 Au2 90.55(19) . .
C18 Cu1 C34 115.7(3) . .
C18 Cu1 Au2 139.23(19) . 3
C18 Cu1 Au2 123.12(17) . .
C33 Cu1 C17 167.5(4) . .
C33 Cu1 C18 136.9(4) . .
C33 Cu1 C34 30.9(3) . .
C33 Cu1 Au2 41.63(19) . 3
C33 Cu1 Au2 96.3(3) . .
C34 Cu1 Au2 72.4(2) . 3
C34 Cu1 Au2 121.1(2) . .
C41 Cu1 C42 31.9(3) . .
C41 Cu1 Au2 41.63(19) . 3
C41 Cu1 Au2 96.3(3) . .
C41 Cu1 C71 167.5(4) . .
C41 Cu1 C72 136.9(4) . .
C42 Cu1 Au2 73.4(3) . 3
C42 Cu1 Au2 117.4(4) . .
Au2 Cu1 Au2 64.68(2) . 3
C71 Cu1 C42 148.7(4) . .
C71 Cu1 Au2 135.5(2) . 3
C71 Cu1 Au2 90.55(19) . .
C71 Cu1 C72 33.4(2) . .
C72 Cu1 C42 119.1(4) . .
C72 Cu1 Au2 139.23(19) . 3
C72 Cu1 Au2 123.12(17) . .
C1 Cu2 C1 178.3(3) 2_565 .
C1 Cu2 C2 33.0(2) . .
C1 Cu2 C2 145.5(2) 2_565 .
C1 Cu2 C2 145.5(2) . 2_565
C1 Cu2 C2 33.0(2) 2_565 2_565
C1 Cu2 Au1 39.53(17) . .
C1 Cu2 Au1 39.53(17) 2_565 2_565
C1 Cu2 Au1 141.90(19) 2_565 .
C1 Cu2 Au1 141.90(19) . 2_565
C1 Cu2 Au2 90.83(17) . .
C1 Cu2 Au2 90.83(17) 2_565 .
C2 Cu2 C2 119.6(3) 2_565 .
C2 Cu2 Au1 72.43(15) . .
C2 Cu2 Au1 147.82(19) 2_565 .
C2 Cu2 Au1 147.82(18) . 2_565
C2 Cu2 Au1 72.43(15) 2_565 2_565
C2 Cu2 Au2 120.18(15) 2_565 .
C2 Cu2 Au2 120.18(15) . .
Au1 Cu2 Au1 114.44(4) 2_565 .
Au1 Cu2 Au2 57.221(18) 2_565 .
Au1 Cu2 Au2 57.222(18) . .
C1 Au1 C17 174.5(3) . .
C1 Au1 Cu2 40.05(19) . .
C1 Au1 Au2 95.41(19) . .
C1 Au1 C71 174.5(3) . .
C17 Au1 Cu2 144.4(2) . .
C17 Au1 Au2 90.11(19) . .
Au2 Au1 Cu2 61.69(2) . .
C71 Au1 Cu2 144.4(2) . .
C71 Au1 Au2 90.11(19) . .
C33 Au2 C33 179.4(8) 4_565 3
C33 Au2 Cu1 137.9(4) 3 4_565
C33 Au2 Cu1 137.9(4) 4_565 3
C33 Au2 Cu1 61.9(4) 4_565 2_565
C33 Au2 Cu1 118.4(3) 4_565 .
C33 Au2 Cu1 42.5(4) 3 3
C33 Au2 Cu1 61.9(4) 3 .
C33 Au2 Cu1 42.5(4) 4_565 4_565
C33 Au2 Cu1 118.4(3) 3 2_565
C33 Au2 Cu2 89.7(4) 4_565 .
C33 Au2 Cu2 89.7(4) 3 .
C33 Au2 Au1 89.4(3) 3 .
C33 Au2 Au1 89.4(3) 4_565 2_565
C33 Au2 Au1 90.3(4) 3 2_565
C33 Au2 Au1 90.3(4) 4_565 .
C33 Au2 Au2 90.3(4) 3 3
C33 Au2 Au2 90.3(4) 4_565 3
C41 Au2 C41 179.4(8) 4_565 3
C41 Au2 Cu1 118.4(3) 4_565 .
C41 Au2 Cu1 42.5(4) 3 3
C41 Au2 Cu1 61.9(4) 3 .
C41 Au2 Cu1 42.5(4) 4_565 4_565
C41 Au2 Cu1 118.4(3) 3 2_565
C41 Au2 Cu1 137.9(4) 3 4_565
C41 Au2 Cu1 137.9(4) 4_565 3
C41 Au2 Cu1 61.9(4) 4_565 2_565
C41 Au2 Cu2 89.7(4) 3 .
C41 Au2 Cu2 89.7(4) 4_565 .
C41 Au2 Au1 89.4(3) 3 .
C41 Au2 Au1 89.4(3) 4_565 2_565
C41 Au2 Au1 90.3(4) 3 2_565
C41 Au2 Au1 90.3(4) 4_565 .
C41 Au2 Au2 90.3(4) 4_565 3
C41 Au2 Au2 90.3(4) 3 3
Cu1 Au2 Cu1 77.49(4) 2_565 3
Cu1 Au2 Cu1 77.49(4) . 4_565
Cu1 Au2 Cu1 69.17(3) 2_565 4_565
Cu1 Au2 Cu1 114.12(4) 3 4_565
Cu1 Au2 Cu1 116.51(4) 2_565 .
Cu1 Au2 Cu1 69.17(3) . 3
Cu1 Au2 Cu2 122.939(19) 4_565 .
Cu1 Au2 Cu2 122.939(19) 3 .
Cu1 Au2 Cu2 121.74(2) . .
Cu1 Au2 Cu2 121.74(2) 2_565 .
Cu1 Au2 Au1 151.28(2) . 2_565
Cu1 Au2 Au1 68.396(19) 2_565 2_565
Cu1 Au2 Au1 68.394(19) . .
Cu1 Au2 Au1 151.28(2) 2_565 .
Cu1 Au2 Au2 58.26(2) . 3
Cu1 Au2 Au2 57.061(19) 4_565 3
Cu1 Au2 Au2 58.26(2) 2_565 3
Cu1 Au2 Au2 57.061(19) 3 3
Cu2 Au2 Au2 180.0 . 3
Au1 Au2 Cu1 127.15(2) 2_565 4_565
Au1 Au2 Cu1 85.525(19) 2_565 3
Au1 Au2 Cu1 127.15(2) . 3
Au1 Au2 Cu1 85.524(19) . 4_565
Au1 Au2 Cu2 61.083(9) 2_565 .
Au1 Au2 Cu2 61.084(9) . .
Au1 Au2 Au1 122.168(17) 2_565 .
Au1 Au2 Au2 118.916(9) . 3
Au1 Au2 Au2 118.917(9) 2_565 3
H63A C63 H63B 109.5 . .
H63A C63 H63C 109.5 . .
H63B C63 H63C 109.5 . .
C61 C63 H63A 109.5 . .
C61 C63 H63B 109.5 . .
C61 C63 H63C 109.5 . .
H62A C62 H62B 109.5 . .
H62A C62 H62C 109.5 . .
H62B C62 H62C 109.5 . .
C61 C62 H62A 109.5 . .
C61 C62 H62B 109.5 . .
C61 C62 H62C 109.5 . .
C63 C61 C39 112.8(9) . .
C62 C61 C39 109.8(11) . .
C62 C61 C63 109.9(12) . .
C62 C61 C64 106.3(10) . .
C64 C61 C39 108.0(12) . .
C64 C61 C63 109.9(13) . .
C61 C64 H64A 109.5 . .
C61 C64 H64B 109.5 . .
C61 C64 H64C 109.5 . .
H64A C64 H64B 109.5 . .
H64A C64 H64C 109.5 . .
H64B C64 H64C 109.5 . .
H68A C68 H68B 109.5 . .
H68A C68 H68C 109.5 . .
H68B C68 H68C 109.5 . .
C65 C68 H68A 109.5 . .
C65 C68 H68B 109.5 . .
C65 C68 H68C 109.5 . .
C45 C65 C66 110.7(9) . .
C45 C65 C67 102.5(10) . .
C68 C65 C45 116.2(10) . .
C68 C65 C66 115.6(11) . .
C68 C65 C67 108.7(12) . .
C66 C65 C67 101.2(11) . .
C65 C66 H66A 109.5 . .
C65 C66 H66B 109.5 . .
C65 C66 H66C 109.5 . .
H66A C66 H66B 109.5 . .
H66A C66 H66C 109.5 . .
H66B C66 H66C 109.5 . .
C65 C67 H67A 109.5 . .
C65 C67 H67B 109.5 . .
C65 C67 H67C 109.5 . .
H67A C67 H67B 109.5 . .
H67A C67 H67C 109.5 . .
H67B C67 H67C 109.5 . .
C9 C12A H12D 109.5 . .
C9 C12A H12E 109.5 . .
C9 C12A H12F 109.5 . .
H12D C12A H12E 109.5 . .
H12D C12A H12F 109.5 . .
H12E C12A H12F 109.5 . .
C9 C11A H11D 109.5 . .
C9 C11A H11E 109.5 . .
C9 C11A H11F 109.5 . .
H11D C11A H11E 109.5 . .
H11D C11A H11F 109.5 . .
H11E C11A H11F 109.5 . .
C9 C10A H10D 109.5 . .
C9 C10A H10E 109.5 . .
C9 C10A H10F 109.5 . .
H10D C10A H10E 109.5 . .
H10D C10A H10F 109.5 . .
H10E C10A H10F 109.5 . .
C5 C13A C15A 109.2(9) . .
C14A C13A C5 115.5(9) . .
C14A C13A C16A 107.6(10) . .
C14A C13A C15A 112.5(10) . .
C16A C13A C5 104.5(8) . .
C16A C13A C15A 106.9(10) . .
C13A C14A H14D 109.5 . .
C13A C14A H14E 109.5 . .
C13A C14A H14F 109.5 . .
H14D C14A H14E 109.5 . .
H14D C14A H14F 109.5 . .
H14E C14A H14F 109.5 . .
C13A C16A H16D 109.5 . .
C13A C16A H16E 109.5 . .
C13A C16A H16F 109.5 . .
H16D C16A H16E 109.5 . .
H16D C16A H16F 109.5 . .
H16E C16A H16F 109.5 . .
C13A C15A H15D 109.5 . .
C13A C15A H15E 109.5 . .
C13A C15A H15F 109.5 . .
H15D C15A H15E 109.5 . .
H15D C15A H15F 109.5 . .
H15E C15A H15F 109.5 . .
Au1 C71 Cu1 109.6(3) . .
C72 C71 Cu1 75.3(4) . .
C72 C71 Au1 174.9(6) . .
C71 C72 Cu1 71.3(4) . .
C71 C72 C73 158.9(7) . .
C73 C72 Cu1 129.2(5) . .
C74 C73 C72 118.2(6) . .
C74 C73 C78 119.4(7) . .
C78 C73 C72 122.0(7) . .
C73 C74 H74 119.1 . .
C73 C74 C75 121.8(7) . .
C75 C74 H74 119.1 . .
C74 C75 C76 116.5(7) . .
C74 C75 C29A 123.1(7) . .
C76 C75 C29A 120.2(7) . .
C75 C76 H76 117.9 . .
C77 C76 C75 124.1(8) . .
C77 C76 H76 117.9 . .
C76 C77 C78 117.5(7) . .
C76 C77 C25A 120.5(7) . .
C78 C77 C25A 121.9(7) . .
C73 C78 H78 119.7 . .
C77 C78 C73 120.6(7) . .
C77 C78 H78 119.7 . .
C77 C25A C27A 112.7(9) . .
C77 C25A C26A 109.0(9) . .
C77 C25A C28A 110.0(8) . .
C27A C25A C26A 99.5(9) . .
C28A C25A C27A 112.2(10) . .
C28A C25A C26A 113.2(9) . .
C25A C27A H27D 109.5 . .
C25A C27A H27E 109.5 . .
C25A C27A H27F 109.5 . .
H27D C27A H27E 109.5 . .
H27D C27A H27F 109.5 . .
H27E C27A H27F 109.5 . .
C25A C26A H26D 109.5 . .
C25A C26A H26E 109.5 . .
C25A C26A H26F 109.5 . .
H26D C26A H26E 109.5 . .
H26D C26A H26F 109.5 . .
H26E C26A H26F 109.5 . .
C25A C28A H28D 109.5 . .
C25A C28A H28E 109.5 . .
C25A C28A H28F 109.5 . .
H28D C28A H28E 109.5 . .
H28D C28A H28F 109.5 . .
H28E C28A H28F 109.5 . .
C75 C29A C32A 110.7(8) . .
C75 C29A C30A 108.3(8) . .
C75 C29A C31A 107.5(8) . .
C32A C29A C30A 106.7(9) . .
C32A C29A C31A 115.1(10) . .
C31A C29A C30A 108.3(9) . .
C29A C32A H32D 109.5 . .
C29A C32A H32E 109.5 . .
C29A C32A H32F 109.5 . .
H32D C32A H32E 109.5 . .
H32D C32A H32F 109.5 . .
H32E C32A H32F 109.5 . .
C29A C30A H30D 109.5 . .
C29A C30A H30E 109.5 . .
C29A C30A H30F 109.5 . .
H30D C30A H30E 109.5 . .
H30D C30A H30F 109.5 . .
H30E C30A H30F 109.5 . .
C29A C31A H31D 109.5 . .
C29A C31A H31E 109.5 . .
C29A C31A H31F 109.5 . .
H31D C31A H31E 109.5 . .
H31D C31A H31F 109.5 . .
H31E C31A H31F 109.5 . .

loop_
_geom_bond_atom_site_label_1
_geom_bond_atom_site_label_2
_geom_bond_distance
_geom_bond_site_symmetry_2
C1 C2 1.185(7) .
C1 Cu2 2.018(7) .
C1 Au1 1.996(6) .
C2 C3 1.435(7) .
C2 Cu2 2.139(6) .
C3 C4 1.370(8) .
C3 C8 1.406(8) .
C4 H4 0.9400 .
C4 C5 1.391(8) .
C5 C6 1.409(8) .
C5 C13 1.553(10) .
C5 C13A 1.539(11) .
C6 H6 0.9400 .
C6 C7 1.368(8) .
C7 C8 1.377(8) .
C7 C9 1.559(9) .
C8 H8 0.9400 .
C9 C10 1.514(12) .
C9 C11 1.535(12) .
C9 C12 1.515(12) .
C9 C12A 1.526(12) .
C9 C11A 1.524(13) .
C9 C10A 1.529(12) .
C10 H10A 0.9700 .
C10 H10B 0.9700 .
C10 H10C 0.9700 .
C11 H11A 0.9700 .
C11 H11B 0.9700 .
C11 H11C 0.9700 .
C12 H12A 0.9700 .
C12 H12B 0.9700 .
C12 H12C 0.9700 .
C13 C14 1.532(12) .
C13 C15 1.544(12) .
C13 C16 1.537(12) .
C14 H14A 0.9700 .
C14 H14B 0.9700 .
C14 H14C 0.9700 .
C15 H15A 0.9700 .
C15 H15B 0.9700 .
C15 H15C 0.9700 .
C16 H16A 0.9700 .
C16 H16B 0.9700 .
C16 H16C 0.9700 .
C17 C18 1.186(7) .
C17 Cu1 2.041(7) .
C17 Au1 2.009(6) .
C18 C19 1.430(9) .
C18 Cu1 2.084(6) .
C19 C20 1.376(10) .
C19 C24 1.417(9) .
C20 H20 0.9400 .
C20 C21 1.394(10) .
C21 C22 1.410(10) .
C21 C29 1.531(11) .
C22 H22 0.9400 .
C22 C23 1.370(12) .
C23 C24 1.387(11) .
C23 C25 1.539(11) .
C24 H24 0.9400 .
C25 C26 1.527(13) .
C25 C27 1.524(13) .
C25 C28 1.533(13) .
C26 H26A 0.9700 .
C26 H26B 0.9700 .
C26 H26C 0.9700 .
C27 H27A 0.9700 .
C27 H27B 0.9700 .
C27 H27C 0.9700 .
C28 H28A 0.9700 .
C28 H28B 0.9700 .
C28 H28C 0.9700 .
C29 C30 1.532(13) .
C29 C31 1.540(13) .
C29 C32 1.541(13) .
C30 H30A 0.9700 .
C30 H30B 0.9700 .
C30 H30C 0.9700 .
C31 H31A 0.9700 .
C31 H31B 0.9700 .
C31 H31C 0.9700 .
C32 H32A 0.9700 .
C32 H32B 0.9700 .
C32 H32C 0.9700 .
C33 C34 1.174(9) .
C33 Cu1 2.013(13) .
C33 Au2 1.979(7) 3
C34 C35 1.431(10) .
C34 Cu1 2.285(14) .
C35 C36 1.374(10) .
C35 C40 1.422(10) .
C36 H36 0.9400 .
C36 C37 1.400(11) .
C37 C38 1.415(10) .
C37 C51 1.535(12) .
C38 H38 0.9400 .
C38 C39 1.376(12) .
C39 C40 1.392(12) .
C39 C61 1.547(12) .
C40 H40 0.9400 .
C41 C42 1.168(9) .
C41 Cu1 2.013(13) .
C41 Au2 1.979(7) 3
C42 C43 1.424(9) .
C42 Cu1 2.192(12) .
C43 C48 1.3900 .
C43 C44 1.3900 .
C48 H48 0.9400 .
C48 C47 1.3900 .
C47 C46 1.3900 .
C47 C55 1.540(12) .
C46 H46 0.9400 .
C46 C45 1.3900 .
C45 C44 1.3900 .
C45 C65 1.527(10) .
C44 H44 0.9400 .
C51 C52 1.550(14) .
C51 C53 1.557(14) .
C51 C54 1.534(13) .
C52 H52A 0.9700 .
C52 H52B 0.9700 .
C52 H52C 0.9700 .
C53 H53A 0.9700 .
C53 H53B 0.9700 .
C53 H53C 0.9700 .
C54 H54A 0.9700 .
C54 H54B 0.9700 .
C54 H54C 0.9700 .
C55 C56 1.529(13) .
C55 C57 1.544(12) .
C55 C58 1.530(13) .
C56 H56A 0.9700 .
C56 H56B 0.9700 .
C56 H56C 0.9700 .
C57 H57A 0.9700 .
C57 H57B 0.9700 .
C57 H57C 0.9700 .
C58 H58A 0.9700 .
C58 H58B 0.9700 .
C58 H58C 0.9700 .
Cu1 Au2 2.9243(10) .
Cu1 Au2 2.9632(10) 3
Cu1 C71 2.041(7) .
Cu1 C72 2.084(6) .
Cu2 C1 2.018(7) 2_565
Cu2 C2 2.139(6) 2_565
Cu2 Au1 3.0843(7) .
Cu2 Au1 3.0843(7) 2_565
Cu2 Au2 3.1023(12) .
Au1 Au2 2.9626(3) .
Au1 C71 2.009(6) .
Au2 C33 1.979(7) 4_565
Au2 C33 1.979(7) 3
Au2 C41 1.979(7) 3
Au2 C41 1.979(7) 4_565
Au2 Cu1 2.9631(10) 4_565
Au2 Cu1 2.9242(10) 2_565
Au2 Cu1 2.9631(10) 3
Au2 Au1 2.9625(3) 2_565
Au2 Au2 3.1497(8) 3
C63 H63A 0.9700 .
C63 H63B 0.9700 .
C63 H63C 0.9700 .
C63 C61 1.544(14) .
C62 H62A 0.9700 .
C62 H62B 0.9700 .
C62 H62C 0.9700 .
C62 C61 1.539(14) .
C61 C64 1.539(14) .
C64 H64A 0.9700 .
C64 H64B 0.9700 .
C64 H64C 0.9700 .
C68 H68A 0.9700 .
C68 H68B 0.9700 .
C68 H68C 0.9700 .
C68 C65 1.515(13) .
C65 C66 1.546(13) .
C65 C67 1.570(13) .
C66 H66A 0.9700 .
C66 H66B 0.9700 .
C66 H66C 0.9700 .
C67 H67A 0.9700 .
C67 H67B 0.9700 .
C67 H67C 0.9700 .
C12A H12D 0.9700 .
C12A H12E 0.9700 .
C12A H12F 0.9700 .
C11A H11D 0.9700 .
C11A H11E 0.9700 .
C11A H11F 0.9700 .
C10A H10D 0.9700 .
C10A H10E 0.9700 .
C10A H10F 0.9700 .
C13A C14A 1.527(13) .
C13A C16A 1.538(13) .
C13A C15A 1.540(12) .
C14A H14D 0.9700 .
C14A H14E 0.9700 .
C14A H14F 0.9700 .
C16A H16D 0.9700 .
C16A H16E 0.9700 .
C16A H16F 0.9700 .
C15A H15D 0.9700 .
C15A H15E 0.9700 .
C15A H15F 0.9700 .
C71 C72 1.186(7) .
C72 C73 1.424(8) .
C73 C74 1.371(9) .
C73 C78 1.412(9) .
C74 H74 0.9400 .
C74 C75 1.383(9) .
C75 C76 1.404(9) .
C75 C29A 1.523(11) .
C76 H76 0.9400 .
C76 C77 1.365(11) .
C77 C78 1.384(10) .
C77 C25A 1.513(10) .
C78 H78 0.9400 .
C25A C27A 1.530(12) .
C25A C26A 1.546(12) .
C25A C28A 1.526(12) .
C27A H27D 0.9700 .
C27A H27E 0.9700 .
C27A H27F 0.9700 .
C26A H26D 0.9700 .
C26A H26E 0.9700 .
C26A H26F 0.9700 .
C28A H28D 0.9700 .
C28A H28E 0.9700 .
C28A H28F 0.9700 .
C29A C32A 1.527(12) .
C29A C30A 1.538(12) .
C29A C31A 1.529(12) .
C32A H32D 0.9700 .
C32A H32E 0.9700 .
C32A H32F 0.9700 .
C30A H30D 0.9700 .
C30A H30E 0.9700 .
C30A H30F 0.9700 .
C31A H31D 0.9700 .
C31A H31E 0.9700 .
C31A H31F 0.9700 .

loop_
_geom_torsion_atom_site_label_1
_geom_torsion_atom_site_label_2
_geom_torsion_atom_site_label_3
_geom_torsion_atom_site_label_4
_geom_torsion
C1 C2 C3 C4 -178(100)
C1 C2 C3 C8 1(4)
C2 C3 C4 C5 178.0(7)
C2 C3 C8 C7 -179.2(7)
C3 C4 C5 C6 3.5(12)
C3 C4 C5 C13 163.2(8)
C3 C4 C5 C13A -169.1(8)
C4 C3 C8 C7 0.1(11)
C4 C5 C6 C7 -4.9(13)
C4 C5 C13 C14 -103.2(10)
C4 C5 C13 C15 136.1(9)
C4 C5 C13 C16 17.8(13)
C4 C5 C13A C14A 49.3(12)
C4 C5 C13A C16A -68.7(11)
C4 C5 C13A C15A 177.2(9)
C5 C6 C7 C8 3.9(13)
C5 C6 C7 C9 180.0(8)
C6 C5 C13 C14 56.2(11)
C6 C5 C13 C15 -64.5(11)
C6 C5 C13 C16 177.2(10)
C6 C5 C13A C14A -122.9(10)
C6 C5 C13A C16A 119.2(10)
C6 C5 C13A C15A 5.1(13)
C6 C7 C8 C3 -1.4(12)
C6 C7 C9 C10 170.0(11)
C6 C7 C9 C11 58.8(11)
C6 C7 C9 C12 -61.4(11)
C6 C7 C9 C12A 1.1(12)
C6 C7 C9 C11A 120.0(10)
C6 C7 C9 C10A -112.2(11)
C8 C3 C4 C5 -1.3(12)
C8 C7 C9 C10 -13.9(13)
C8 C7 C9 C11 -125.2(10)
C8 C7 C9 C12 114.7(10)
C8 C7 C9 C12A 177.2(10)
C8 C7 C9 C11A -63.9(11)
C8 C7 C9 C10A 63.9(11)
C9 C7 C8 C3 -177.5(7)
C13 C5 C6 C7 -165.7(8)
C17 C18 C19 C20 -11(3)
C17 C18 C19 C24 172(2)
C18 C19 C20 C21 -176.5(8)
C18 C19 C24 C23 176.1(10)
C19 C20 C21 C22 1.6(11)
C19 C20 C21 C29 173.8(8)
C20 C19 C24 C23 -0.7(16)
C20 C21 C22 C23 -3.5(17)
C20 C21 C29 C30 -105.7(12)
C20 C21 C29 C31 133.3(11)
C20 C21 C29 C32 18.1(13)
C21 C22 C23 C24 3.2(19)
C21 C22 C23 C25 -172.8(10)
C22 C21 C29 C30 66.0(14)
C22 C21 C29 C31 -55.0(14)
C22 C21 C29 C32 -170.2(12)
C22 C23 C24 C19 -1.0(18)
C22 C23 C25 C26 105.7(14)
C22 C23 C25 C27 -23.6(16)
C22 C23 C25 C28 -136.3(14)
C24 C19 C20 C21 0.4(12)
C24 C23 C25 C26 -70.3(14)
C24 C23 C25 C27 160.4(12)
C24 C23 C25 C28 47.8(15)
C25 C23 C24 C19 175.1(10)
C29 C21 C22 C23 -175.5(11)
C33 C34 C35 C36 -146(4)
C33 C34 C35 C40 35(5)
C34 C35 C36 C37 -179.2(10)
C34 C35 C40 C39 -179.8(12)
C35 C36 C37 C38 -3.6(19)
C35 C36 C37 C51 175.3(10)
C36 C35 C40 C39 1.0(19)
C36 C37 C38 C39 7(2)
C36 C37 C51 C52 -97.4(14)
C36 C37 C51 C53 140.6(12)
C36 C37 C51 C54 18.6(17)
C37 C38 C39 C40 -6(2)
C37 C38 C39 C61 179.3(14)
C38 C37 C51 C52 81(2)
C38 C37 C51 C53 -41(2)
C38 C37 C51 C54 -162.7(17)
C38 C39 C40 C35 2(2)
C38 C39 C61 C63 151.1(15)
C38 C39 C61 C62 -86.0(14)
C38 C39 C61 C64 29.4(15)
C40 C35 C36 C37 0.1(16)
C40 C39 C61 C63 -22(2)
C40 C39 C61 C62 100.4(18)
C40 C39 C61 C64 -144.1(17)
C41 C42 C43 C48 31(4)
C41 C42 C43 C44 -149(3)
C42 C43 C48 C47 180.0(7)
C42 C43 C44 C45 -180.0(7)
C43 C48 C47 C46 0.0
C43 C48 C47 C55 177.7(11)
C48 C43 C44 C45 0.0
C48 C47 C46 C45 0.0
C48 C47 C55 C56 -74.5(11)
C48 C47 C55 C57 165.9(11)
C48 C47 C55 C58 45.2(12)
C47 C46 C45 C44 0.0
C47 C46 C45 C65 171.6(9)
C46 C47 C55 C56 102.9(12)
C46 C47 C55 C57 -16.7(16)
C46 C47 C55 C58 -137.4(11)
C46 C45 C44 C43 0.0
C46 C45 C65 C68 -168.9(10)
C46 C45 C65 C66 56.7(11)
C46 C45 C65 C67 -50.5(11)
C44 C43 C48 C47 0.0
C44 C45 C65 C68 1.9(15)
C44 C45 C65 C66 -132.6(10)
C44 C45 C65 C67 120.3(11)
C51 C37 C38 C39 -171.9(14)
C55 C47 C46 C45 -177.2(14)
Cu1 C17 C18 C19 163(3)
Cu1 C18 C19 C20 148.8(6)
Cu1 C18 C19 C24 -28.1(12)
Cu1 C33 C34 C35 114(4)
Cu1 C34 C35 C36 -41.2(11)
Cu1 C34 C35 C40 139.6(10)
Cu1 C41 C42 C43 174(3)
Cu1 C42 C43 C48 -157.1(11)
Cu1 C42 C43 C44 22.8(16)
Cu1 C71 C72 C73 167(2)
Cu1 C72 C73 C74 140.1(6)
Cu1 C72 C73 C78 -46.8(11)
Cu2 C1 C2 C3 -167(3)
Cu2 C2 C3 C4 16.2(10)
Cu2 C2 C3 C8 -164.5(6)
C61 C39 C40 C35 174.9(12)
C65 C45 C44 C43 -170.0(11)
C13A C5 C6 C7 167.6(8)
C71 C72 C73 C74 -24(3)
C71 C72 C73 C78 149(2)
C72 C73 C74 C75 173.0(8)
C72 C73 C78 C77 -171.8(9)
C73 C74 C75 C76 -0.8(11)
C73 C74 C75 C29A -176.0(8)
C74 C73 C78 C77 1.3(14)
C74 C75 C76 C77 0.9(15)
C74 C75 C29A C32A -23.2(12)
C74 C75 C29A C30A -139.9(9)
C74 C75 C29A C31A 103.2(10)
C75 C76 C77 C78 0.1(17)
C75 C76 C77 C25A 177.6(9)
C76 C75 C29A C32A 161.8(10)
C76 C75 C29A C30A 45.1(12)
C76 C75 C29A C31A -71.8(12)
C76 C77 C78 C73 -1.2(16)
C76 C77 C25A C27A -42.2(14)
C76 C77 C25A C26A 67.3(13)
C76 C77 C25A C28A -168.1(11)
C78 C73 C74 C75 -0.3(11)
C78 C77 C25A C27A 135.3(12)
C78 C77 C25A C26A -115.3(11)
C78 C77 C25A C28A 9.3(14)
C25A C77 C78 C73 -178.7(9)
C29A C75 C76 C77 176.2(10)
